data_4334875
loop_
_publ_author_name
'\'Ursula Bel\'io'
'Sara Fuertes'
'Antonio Mart\'in'

_publ_section_title
;
 Synthesis and Characterization of a "Pt3Tl" Cluster Containing an
 Unprecedented Trigonal Environment for Thallium(I)
;
_journal_name_full 'Inorganic Chemistry'
_journal_page_first 5627
_journal_page_last 5629
_journal_paper_doi 10.1021/ic400167w
_journal_volume 52
_journal_year 2013
_chemical_formula_moiety 'C21 H19 N Pt S, 0.5(C3 H6 O)'
_chemical_formula_sum 'C22.5 H22 N O0.5 Pt S'
_chemical_formula_weight 541.56
_chemical_name_systematic
; 
 ? 
;
_space_group_IT_number 15
_symmetry_cell_setting monoclinic
_symmetry_space_group_name_Hall '-C 2yc'
_symmetry_space_group_name_H-M 'C 1 2/c 1'
_atom_sites_solution_hydrogens geom
_atom_sites_solution_primary direct
_atom_sites_solution_secondary difmap
_audit_creation_method SHELXL-97
_cell_angle_alpha 90.00
_cell_angle_beta 101.875(3)
_cell_angle_gamma 90.00
_cell_formula_units_Z 8
_cell_length_a 42.5046(14)
_cell_length_b 9.9891(3)
_cell_length_c 9.0748(3)
_cell_measurement_reflns_used 8592
_cell_measurement_temperature 100(2)
_cell_measurement_theta_max 28.8477
_cell_measurement_theta_min 4.2038
_cell_volume 3770.5(2)
_computing_cell_refinement
;
CrysAlisPro, Agilent Technologies,
Version 1.171.35.21 (release 20-01-2012 CrysAlis171 .NET)
(compiled Jan 23 2012,18:06:46)
;
_computing_data_collection
;
CrysAlisPro, Agilent Technologies,
Version 1.171.35.21 (release 20-01-2012 CrysAlis171 .NET)
(compiled Jan 23 2012,18:06:46)
;
_computing_data_reduction
;
CrysAlisPro, Agilent Technologies,
Version 1.171.35.21 (release 20-01-2012 CrysAlis171 .NET)
(compiled Jan 23 2012,18:06:46)
;
_computing_structure_refinement 'SHELXL-97 (Sheldrick, 1997)'
_computing_structure_solution 'SHELXS-97 (Sheldrick, 1990)'
_diffrn_ambient_temperature 100(2)
_diffrn_detector_area_resol_mean 16.0655
_diffrn_measured_fraction_theta_full 0.995
_diffrn_measured_fraction_theta_max 0.914
_diffrn_measurement_details
;
  1 omega   -6.00   25.00   1.0000   35.3400
omega____ theta____ kappa____ phi______ frames
    -      -19.9615  -99.0000  120.0000 31

  2 omega  -85.00   13.00   1.0000   35.3400
omega____ theta____ kappa____ phi______ frames
    -      -19.9615  -77.0000 -120.0000 98

  3 omega   20.00   52.00   1.0000   35.3400
omega____ theta____ kappa____ phi______ frames
    -       22.1490  -99.0000   30.0000 32

  4 omega  -42.00   45.00   1.0000   35.3400
omega____ theta____ kappa____ phi______ frames
    -       22.1490  -85.0000  109.0000 87

  5 omega  -38.00   90.00   1.0000   35.3400
omega____ theta____ kappa____ phi______ frames
    -       22.1490   19.0000   60.0000 128

  6 omega    0.00   44.00   1.0000   35.3400
omega____ theta____ kappa____ phi______ frames
    -       22.1490  -57.0000  120.0000 44

  7 omega  -25.00   25.00   1.0000   35.3400
omega____ theta____ kappa____ phi______ frames
    -      -19.9615  -99.0000   60.0000 50

  8 omega  -44.00   51.00   1.0000   35.3400
omega____ theta____ kappa____ phi______ frames
    -      -19.9615   57.0000   30.0000 95

  9 omega  -44.00  -11.00   1.0000   35.3400
omega____ theta____ kappa____ phi______ frames
    -      -19.9615   57.0000 -120.0000 33

 10 omega  -52.00   54.00   1.0000   35.3400
omega____ theta____ kappa____ phi______ frames
    -      -19.9615   37.0000  -30.0000 106

;
_diffrn_measurement_device_type 'Xcalibur, Sapphire3'
_diffrn_measurement_method '\w scans'
_diffrn_orient_matrix_UB_11 0.0017560000
_diffrn_orient_matrix_UB_12 -0.0514401000
_diffrn_orient_matrix_UB_13 -0.0515285000
_diffrn_orient_matrix_UB_21 0.0066847000
_diffrn_orient_matrix_UB_22 -0.0428957000
_diffrn_orient_matrix_UB_23 0.0608173000
_diffrn_orient_matrix_UB_31 -0.0155772000
_diffrn_orient_matrix_UB_32 -0.0240408000
_diffrn_orient_matrix_UB_33 0.0023383000
_diffrn_radiation_monochromator graphite
_diffrn_radiation_source 'fine-focus sealed tube'
_diffrn_radiation_type MoK\a
_diffrn_radiation_wavelength 0.71073
_diffrn_reflns_av_R_equivalents 0.0398
_diffrn_reflns_av_sigmaI/netI 0.0237
_diffrn_reflns_limit_h_max 57
_diffrn_reflns_limit_h_min -56
_diffrn_reflns_limit_k_max 13
_diffrn_reflns_limit_k_min -13
_diffrn_reflns_limit_l_max 12
_diffrn_reflns_limit_l_min -12
_diffrn_reflns_number 23519
_diffrn_reflns_theta_full 25.00
_diffrn_reflns_theta_max 28.91
_diffrn_reflns_theta_min 4.21
_exptl_absorpt_coefficient_mu 7.562
_exptl_absorpt_correction_T_max 0.2346
_exptl_absorpt_correction_T_min 0.1434
_exptl_absorpt_correction_type multi-scan
_exptl_absorpt_process_details
;
CrysAlisPro, Agilent Technologies,
Version 1.171.35.21 (release 20-01-2012 CrysAlis171 .NET)
(compiled Jan 23 2012,18:06:46)
empirical absorption correction using spherical harmonics,
 implemented in SCALE3 ABSPACK scaling algorithm.
;
_exptl_crystal_colour orange
_exptl_crystal_density_diffrn 1.908
_exptl_crystal_description prismatic
_exptl_crystal_F_000 2096
_exptl_crystal_size_max 0.42
_exptl_crystal_size_mid 0.31
_exptl_crystal_size_min 0.27
_refine_diff_density_max 0.790
_refine_diff_density_min -1.007
_refine_diff_density_rms 0.113
_refine_ls_extinction_method none
_refine_ls_goodness_of_fit_ref 1.071
_refine_ls_hydrogen_treatment constr
_refine_ls_matrix_type full
_refine_ls_number_parameters 253
_refine_ls_number_reflns 4560
_refine_ls_number_restraints 6
_refine_ls_restrained_S_all 1.072
_refine_ls_R_factor_all 0.0188
_refine_ls_R_factor_gt 0.0182
_refine_ls_shift/su_max 0.001
_refine_ls_shift/su_mean 0.000
_refine_ls_structure_factor_coef Fsqd
_refine_ls_weighting_details 'calc w=1/[\s^2^(Fo^2^)+(0.0200P)^2^+12.2019P] where P=(Fo^2^+2Fc^2^)/3'
_refine_ls_weighting_scheme calc
_refine_ls_wR_factor_gt 0.0456
_refine_ls_wR_factor_ref 0.0460
_reflns_number_gt 4463
_reflns_number_total 4560
_reflns_threshold_expression >2sigma(I)
_cod_data_source_file ic400167w_si_002_1.cif
_cod_data_source_block 1
_cod_original_cell_volume 3770.6(2)
_cod_original_formula_sum 'C22.50 H22 N O0.50 Pt S'
_cod_database_code 4334875

loop_
_symmetry_equiv_pos_as_xyz
'x, y, z'
'-x, y, -z+1/2'
'x+1/2, y+1/2, z'
'-x+1/2, y+1/2, -z+1/2'
'-x, -y, -z'
'x, -y, z-1/2'
'-x+1/2, -y+1/2, -z'
'x+1/2, -y+1/2, z-1/2'

loop_
_atom_site_label
_atom_site_type_symbol
_atom_site_fract_x
_atom_site_fract_y
_atom_site_fract_z
_atom_site_U_iso_or_equiv
_atom_site_adp_type
_atom_site_occupancy
_atom_site_symmetry_multiplicity
_atom_site_calc_flag
_atom_site_refinement_flags
Pt Pt 0.143731(2) 0.317835(8) 0.379289(9) 0.00818(4) Uani 1 1 d .
S S 0.168624(15) 0.49711(6) 0.50005(6) 0.01179(12) Uani 1 1 d .
N N 0.11840(6) 0.17055(19) 0.2656(2) 0.0103(4) Uani 1 1 d .
C1 C 0.18051(6) 0.2130(2) 0.3139(3) 0.0111(5) Uani 1 1 d .
C2 C 0.21394(6) 0.2265(3) 0.3465(3) 0.0130(5) Uani 1 1 d .
H2 H 0.2232 0.3001 0.4064 0.016 Uiso 1 1 calc R
C3 C 0.23427(6) 0.1368(3) 0.2952(3) 0.0155(5) Uani 1 1 d .
H3 H 0.2569 0.1497 0.3209 0.019 Uiso 1 1 calc R
C4 C 0.22172(7) 0.0289(3) 0.2067(3) 0.0171(5) Uani 1 1 d .
H4 H 0.2356 -0.0314 0.1702 0.020 Uiso 1 1 calc R
C5 C 0.18885(7) 0.0093(3) 0.1718(3) 0.0150(5) Uani 1 1 d .
H5 H 0.1801 -0.0647 0.1113 0.018 Uiso 1 1 calc R
C6 C 0.16869(6) 0.0984(2) 0.2255(3) 0.0111(5) Uani 1 1 d .
C7 C 0.13375(6) 0.0775(2) 0.1978(3) 0.0117(5) Uani 1 1 d .
C8 C 0.11603(7) -0.0235(3) 0.1150(3) 0.0170(5) Uani 1 1 d .
H8 H 0.1263 -0.0900 0.0669 0.020 Uiso 1 1 calc R
C9 C 0.08318(7) -0.0261(3) 0.1036(3) 0.0237(6) Uani 1 1 d .
H9 H 0.0709 -0.0955 0.0478 0.028 Uiso 1 1 calc R
C10 C 0.06789(7) 0.0708(3) 0.1720(3) 0.0198(6) Uani 1 1 d .
H10 H 0.0452 0.0688 0.1630 0.024 Uiso 1 1 calc R
C11 C 0.08610(7) 0.1706(2) 0.2537(3) 0.0121(5) Uani 1 1 d .
C12 C 0.07517(6) 0.2786(3) 0.3402(3) 0.0125(5) Uani 1 1 d .
C13 C 0.09912(6) 0.3631(3) 0.4218(3) 0.0122(5) Uani 1 1 d .
C14 C 0.08911(7) 0.4523(3) 0.5226(3) 0.0190(5) Uani 1 1 d .
H14 H 0.1046 0.5074 0.5845 0.023 Uiso 1 1 calc R
C15 C 0.05721(8) 0.4621(3) 0.5340(4) 0.0298(7) Uani 1 1 d .
H15 H 0.0513 0.5233 0.6036 0.036 Uiso 1 1 calc R
C16 C 0.03380(8) 0.3837(3) 0.4451(4) 0.0286(7) Uani 1 1 d .
H16 H 0.0118 0.3944 0.4498 0.034 Uiso 1 1 calc R
C17 C 0.04280(7) 0.2896(3) 0.3492(3) 0.0194(5) Uani 1 1 d .
H17 H 0.0271 0.2332 0.2902 0.023 Uiso 1 1 calc R
C18 C 0.20279(6) 0.5571(3) 0.4255(3) 0.0150(5) Uani 1 1 d .
H18A H 0.2233 0.5310 0.4924 0.018 Uiso 1 1 calc R
H18B H 0.2022 0.5204 0.3237 0.018 Uiso 1 1 calc R
C19 C 0.19901(8) 0.7083(3) 0.4200(3) 0.0186(6) Uani 1 1 d .
H19A H 0.2128 0.7485 0.3562 0.022 Uiso 1 1 calc R
H19B H 0.2051 0.7469 0.5225 0.022 Uiso 1 1 calc R
C20 C 0.16371(7) 0.7348(3) 0.3534(3) 0.0190(6) Uani 1 1 d .
H20A H 0.1588 0.7125 0.2448 0.023 Uiso 1 1 calc R
H20B H 0.1586 0.8304 0.3651 0.023 Uiso 1 1 calc R
C21 C 0.14411(7) 0.6470(3) 0.4379(3) 0.0165(5) Uani 1 1 d .
H21A H 0.1235 0.6212 0.3712 0.020 Uiso 1 1 calc R
H21B H 0.1393 0.6956 0.5259 0.020 Uiso 1 1 calc R
O O -0.00821(13) -0.0476(5) 0.1418(6) 0.0434(13) Uani 0.50 1 d P
C22 C -0.0085(2) -0.1467(8) 0.2139(10) 0.0343(19) Uani 0.50 1 d P
C23 C -0.0360(3) -0.2434(9) 0.1831(9) 0.053(3) Uani 0.50 1 d P
H23A H -0.0538 -0.2045 0.1094 0.079 Uiso 0.50 1 calc PR
H23B H -0.0432 -0.2623 0.2768 0.079 Uiso 0.50 1 calc PR
H23C H -0.0290 -0.3269 0.1429 0.079 Uiso 0.50 1 calc PR
C24 C 0.0182(3) -0.1892(14) 0.3345(15) 0.068(4) Uani 0.50 1 d PU
H24A H 0.0360 -0.1255 0.3422 0.102 Uiso 0.50 1 calc PR
H24B H 0.0255 -0.2785 0.3115 0.102 Uiso 0.50 1 calc PR
H24C H 0.0110 -0.1920 0.4303 0.102 Uiso 0.50 1 calc PR

loop_
_atom_site_aniso_label
_atom_site_aniso_U_11
_atom_site_aniso_U_22
_atom_site_aniso_U_33
_atom_site_aniso_U_23
_atom_site_aniso_U_13
_atom_site_aniso_U_12
Pt 0.00968(6) 0.00716(6) 0.00774(6) -0.00018(3) 0.00183(4) -0.00034(3)
S 0.0157(3) 0.0097(3) 0.0095(3) -0.0004(2) 0.0014(2) -0.0021(2)
N 0.0123(11) 0.0093(10) 0.0091(10) 0.0001(7) 0.0016(8) -0.0027(8)
C1 0.0150(12) 0.0099(11) 0.0089(11) 0.0029(9) 0.0035(9) 0.0020(10)
C2 0.0116(12) 0.0142(12) 0.0124(11) 0.0014(9) 0.0011(9) 0.0001(10)
C3 0.0126(12) 0.0176(13) 0.0171(12) 0.0061(10) 0.0046(10) 0.0043(10)
C4 0.0196(14) 0.0150(12) 0.0187(13) 0.0039(10) 0.0090(11) 0.0069(10)
C5 0.0212(14) 0.0105(11) 0.0146(12) 0.0013(9) 0.0065(10) 0.0004(10)
C6 0.0155(12) 0.0100(11) 0.0087(10) 0.0024(9) 0.0043(9) 0.0010(9)
C7 0.0151(12) 0.0102(11) 0.0098(11) 0.0012(9) 0.0028(9) 0.0010(9)
C8 0.0211(14) 0.0152(13) 0.0147(12) -0.0056(10) 0.0037(10) -0.0009(10)
C9 0.0228(15) 0.0232(15) 0.0245(14) -0.0128(12) 0.0036(12) -0.0077(12)
C10 0.0166(13) 0.0228(14) 0.0197(13) -0.0059(11) 0.0031(10) -0.0051(11)
C11 0.0117(13) 0.0137(12) 0.0102(11) 0.0005(9) 0.0005(9) -0.0015(9)
C12 0.0116(12) 0.0143(12) 0.0118(11) 0.0018(9) 0.0030(9) 0.0005(10)
C13 0.0123(12) 0.0127(12) 0.0117(11) 0.0019(9) 0.0026(9) 0.0025(10)
C14 0.0181(14) 0.0195(13) 0.0203(13) -0.0059(11) 0.0056(11) 0.0004(11)
C15 0.0222(16) 0.0338(17) 0.0369(17) -0.0184(14) 0.0141(13) 0.0010(13)
C16 0.0160(14) 0.0356(18) 0.0365(17) -0.0110(14) 0.0106(13) 0.0033(13)
C17 0.0126(13) 0.0225(13) 0.0223(14) -0.0020(11) 0.0018(11) -0.0007(11)
C18 0.0151(13) 0.0145(12) 0.0156(12) 0.0006(10) 0.0033(10) -0.0028(10)
C19 0.0267(16) 0.0112(12) 0.0196(13) -0.0012(10) 0.0088(12) -0.0055(11)
C20 0.0300(16) 0.0116(12) 0.0153(12) 0.0012(10) 0.0043(11) 0.0017(11)
C21 0.0193(14) 0.0107(11) 0.0193(13) -0.0015(10) 0.0032(10) 0.0014(11)
O 0.030(3) 0.039(3) 0.057(3) 0.017(3) -0.001(2) -0.010(2)
C22 0.028(5) 0.025(3) 0.050(6) -0.010(3) 0.009(4) -0.007(3)
C23 0.074(7) 0.038(4) 0.037(4) 0.010(3) -0.009(4) -0.024(5)
C24 0.056(6) 0.072(7) 0.069(6) 0.024(5) -0.003(5) -0.020(5)

loop_
_atom_type_symbol
_atom_type_description
_atom_type_scat_dispersion_real
_atom_type_scat_dispersion_imag
_atom_type_scat_source
C C 0.0033 0.0016 'International Tables Vol C Tables 4.2.6.8 and 6.1.1.4'
H H 0.0000 0.0000 'International Tables Vol C Tables 4.2.6.8 and 6.1.1.4'
N N 0.0061 0.0033 'International Tables Vol C Tables 4.2.6.8 and 6.1.1.4'
O O 0.0106 0.0060 'International Tables Vol C Tables 4.2.6.8 and 6.1.1.4'
S S 0.1246 0.1234 'International Tables Vol C Tables 4.2.6.8 and 6.1.1.4'
Pt Pt -1.7033 8.3905 'International Tables Vol C Tables 4.2.6.8 and 6.1.1.4'

loop_
_geom_angle_atom_site_label_1
_geom_angle_atom_site_label_2
_geom_angle_atom_site_label_3
_geom_angle
N Pt C13 80.69(10)
N Pt C1 80.60(10)
C13 Pt C1 160.70(10)
N Pt S 174.77(7)
C13 Pt S 95.32(7)
C1 Pt S 103.62(7)
C18 S C21 93.60(12)
C18 S Pt 114.31(9)
C21 S Pt 108.55(9)
C7 N C11 122.6(2)
C7 N Pt 119.01(18)
C11 N Pt 118.32(16)
C2 C1 C6 114.9(2)
C2 C1 Pt 133.37(19)
C6 C1 Pt 111.57(18)
C3 C2 C1 122.9(2)
C4 C3 C2 120.3(3)
C5 C4 C3 119.6(2)
C4 C5 C6 119.7(2)
C5 C6 C1 122.6(2)
C5 C6 C7 121.5(2)
C1 C6 C7 115.9(2)
N C7 C8 119.2(2)
N C7 C6 112.9(2)
C8 C7 C6 127.9(2)
C9 C8 C7 118.9(2)
C8 C9 C10 121.0(3)
C11 C10 C9 118.9(3)
N C11 C10 119.3(2)
N C11 C12 112.7(2)
C10 C11 C12 127.9(3)
C17 C12 C13 122.3(2)
C17 C12 C11 120.9(2)
C13 C12 C11 116.6(2)
C14 C13 C12 116.1(2)
C14 C13 Pt 132.4(2)
C12 C13 Pt 111.27(18)
C15 C14 C13 121.8(3)
C14 C15 C16 120.9(3)
C17 C16 C15 119.3(3)
C16 C17 C12 119.4(3)
C19 C18 S 104.60(19)
C18 C19 C20 105.9(2)
C19 C20 C21 107.3(2)
C20 C21 S 106.78(19)
O C22 C24 123.8(7)
O C22 C23 122.1(8)
C24 C22 C23 114.0(8)

loop_
_geom_bond_atom_site_label_1
_geom_bond_atom_site_label_2
_geom_bond_distance
Pt N 1.983(2)
Pt C13 2.062(3)
Pt C1 2.067(3)
Pt S 2.2473(6)
S C18 1.824(3)
S C21 1.845(3)
N C7 1.354(3)
N C11 1.354(4)
C1 C2 1.397(4)
C1 C6 1.428(3)
C2 C3 1.390(4)
C3 C4 1.384(4)
C4 C5 1.381(4)
C5 C6 1.392(4)
C6 C7 1.469(4)
C7 C8 1.384(4)
C8 C9 1.379(4)
C9 C10 1.382(4)
C10 C11 1.380(4)
C11 C12 1.465(4)
C12 C17 1.399(4)
C12 C13 1.410(4)
C13 C14 1.404(4)
C14 C15 1.384(4)
C15 C16 1.387(4)
C16 C17 1.387(4)
C18 C19 1.519(4)
C19 C20 1.521(4)
C20 C21 1.521(4)
O C22 1.187(10)
C22 C24 1.469(16)
C22 C23 1.498(11)
